data_4067122
loop_
_publ_author_name
'Hill, Anthony F.'
'Niess, Barbara'
'Schultz, Madeleine'
'White, Andrew J. P.'
'Williams, David J.'

_publ_section_title
;
 Organometallic Macrocyclic Chemistry. 8.(1) An Unusual Metallacycle
 Derived from Phosphine&#x2212;Alkynyl Thioether Coupling
;
_journal_issue 23
_journal_name_full Organometallics
_journal_page_first 6488
_journal_paper_doi 10.1021/om100835r
_journal_volume 29
_journal_year 2010
_chemical_formula_moiety 'C46 H44 Cl P2 Ru S3, F6 P, C H Cl3'
_chemical_formula_sum 'C47 H45 Cl4 F6 P3 Ru S3'
_chemical_formula_weight 1155.79
_chemical_name_systematic
; 
 ? 
;
_space_group_IT_number 15
_symmetry_cell_setting monoclinic
_symmetry_space_group_name_Hall '-C 2yc'
_symmetry_space_group_name_H-M 'C 1 2/c 1'
_atom_sites_solution_hydrogens geom
_atom_sites_solution_primary direct
_atom_sites_solution_secondary difmap
_audit_creation_method SHELXL-97
_cell_angle_alpha 90.00
_cell_angle_beta 110.932(5)
_cell_angle_gamma 90.00
_cell_formula_units_Z 8
_cell_length_a 49.935(2)
_cell_length_b 10.8784(6)
_cell_length_c 19.5992(19)
_cell_measurement_reflns_used 36
_cell_measurement_temperature 293(2)
_cell_measurement_theta_max 24.97
_cell_measurement_theta_min 11.19
_cell_volume 9943.9(12)
_computing_cell_refinement 'Siemens XSCANS'
_computing_data_collection 'Siemens XSCANS'
_computing_data_reduction 'Siemens SHELXTL'
_computing_molecular_graphics 'Siemens SHELXTL'
_computing_publication_material 'Siemens SHELXTL'
_computing_structure_refinement 'SHELXL-97 (Sheldrick, 1997)'
_computing_structure_solution 'SHELXS-97 (Sheldrick, 1990)'
_diffrn_ambient_temperature 293(2)
_diffrn_measured_fraction_theta_full 0.992
_diffrn_measured_fraction_theta_max 0.992
_diffrn_measurement_device_type 'Siemens P4'
_diffrn_measurement_method '\w scans'
_diffrn_radiation_monochromator graphite
_diffrn_radiation_source 'rotating anode'
_diffrn_radiation_type CuK\a
_diffrn_radiation_wavelength 1.54178
_diffrn_reflns_av_R_equivalents 0.0857
_diffrn_reflns_av_sigmaI/netI 0.0436
_diffrn_reflns_limit_h_max 56
_diffrn_reflns_limit_h_min -46
_diffrn_reflns_limit_k_max 8
_diffrn_reflns_limit_k_min -12
_diffrn_reflns_limit_l_max 22
_diffrn_reflns_limit_l_min -18
_diffrn_reflns_number 7425
_diffrn_reflns_theta_full 60.00
_diffrn_reflns_theta_max 60.00
_diffrn_reflns_theta_min 1.89
_diffrn_standards_interval_count 97
_diffrn_standards_number 3
_exptl_absorpt_coefficient_mu 7.100
_exptl_absorpt_correction_T_max 0.5006
_exptl_absorpt_correction_T_min 0.2557
_exptl_absorpt_correction_type psi-scan
_exptl_absorpt_process_details
;
 Siemens XPREP
;
_exptl_crystal_colour Yellow
_exptl_crystal_density_diffrn 1.544
_exptl_crystal_density_method 'not measured'
_exptl_crystal_description blocks
_exptl_crystal_F_000 4688
_exptl_crystal_size_max 0.33
_exptl_crystal_size_mid 0.17
_exptl_crystal_size_min 0.13
_refine_diff_density_max 0.998
_refine_diff_density_min -1.018
_refine_diff_density_rms 0.098
_refine_ls_extinction_method none
_refine_ls_goodness_of_fit_ref 1.024
_refine_ls_hydrogen_treatment constr
_refine_ls_matrix_type full
_refine_ls_number_parameters 604
_refine_ls_number_reflns 7331
_refine_ls_number_restraints 360
_refine_ls_restrained_S_all 1.036
_refine_ls_R_factor_all 0.0724
_refine_ls_R_factor_gt 0.0554
_refine_ls_shift/su_max 0.001
_refine_ls_shift/su_mean 0.000
_refine_ls_structure_factor_coef Fsqd
_refine_ls_weighting_details 'calc w=1/[\s^2^(Fo^2^)+(0.1005P)^2^+10.5602P] where P=(Fo^2^+2Fc^2^)/3'
_refine_ls_weighting_scheme calc
_refine_ls_wR_factor_gt 0.1400
_refine_ls_wR_factor_ref 0.1492
_reflns_number_gt 5893
_reflns_number_total 7331
_reflns_threshold_expression >2sigma(I)
_cod_data_source_file om100835r_si_001.cif
_cod_data_source_block 7
_cod_depositor_comments
;
The following automatic conversions were performed:

'_symmetry_cell_setting' value 'Monoclinic' changed to 'monoclinic'
according to /home/saulius/struct/CIF-dictionaries/cif_core.dic
dictionary named 'cif_core.dic' version 2.4.1 from 2010-06-29.

Automatic conversion script
Id: cif_fix_values 1715 2011-07-08 13:25:40Z adriana 
;
_cod_original_sg_symbol_H-M C2/c
_cod_database_code 4067122

loop_
_symmetry_equiv_pos_as_xyz
'x, y, z'
'-x, y, -z+1/2'
'x+1/2, y+1/2, z'
'-x+1/2, y+1/2, -z+1/2'
'-x, -y, -z'
'x, -y, z-1/2'
'-x+1/2, -y+1/2, -z'
'x+1/2, -y+1/2, z-1/2'

loop_
_atom_site_label
_atom_site_type_symbol
_atom_site_fract_x
_atom_site_fract_y
_atom_site_fract_z
_atom_site_U_iso_or_equiv
_atom_site_adp_type
_atom_site_occupancy
_atom_site_symmetry_multiplicity
_atom_site_calc_flag
_atom_site_refinement_flags
_atom_site_disorder_assembly
_atom_site_disorder_group
Ru Ru 0.089888(8) 0.51265(3) 0.30519(2) 0.03282(14) Uani 1 1 d . . .
Cl Cl 0.06527(3) 0.67387(14) 0.34611(9) 0.0563(4) Uani 1 1 d . . .
S1 S 0.12238(3) 0.36928(11) 0.29282(7) 0.0361(3) Uani 1 1 d . . .
S2 S 0.09336(3) 0.41506(13) 0.41604(7) 0.0436(3) Uani 1 1 d . . .
S3 S 0.04203(3) 0.42056(15) 0.25501(9) 0.0504(3) Uani 1 1 d . . .
P1 P 0.08488(3) 0.60377(13) 0.19295(8) 0.0390(3) Uani 1 1 d . . .
P2 P 0.18528(3) 0.47570(12) 0.36965(7) 0.0336(3) Uani 1 1 d . . .
C1 C 0.14158(13) 0.6798(5) 0.4076(3) 0.0466(13) Uani 1 1 d . . .
H1A H 0.1555 0.6514 0.4527 0.070 Uiso 1 1 calc R . .
H1B H 0.1260 0.7182 0.4171 0.070 Uiso 1 1 calc R . .
H1C H 0.1503 0.7383 0.3854 0.070 Uiso 1 1 calc R . .
C2 C 0.13051(11) 0.5728(5) 0.3569(3) 0.0368(11) Uani 1 1 d . . .
C3 C 0.14752(11) 0.4840(5) 0.3444(3) 0.0337(10) Uani 1 1 d . . .
C4 C 0.12519(14) 0.2544(5) 0.3636(4) 0.0509(14) Uani 1 1 d . . .
H4A H 0.1102 0.1937 0.3438 0.061 Uiso 1 1 calc R . .
H4B H 0.1435 0.2124 0.3761 0.061 Uiso 1 1 calc R . .
C5 C 0.12284(13) 0.3070(6) 0.4325(3) 0.0512(14) Uani 1 1 d . . .
H5A H 0.1407 0.3483 0.4599 0.061 Uiso 1 1 calc R . .
H5B H 0.1204 0.2400 0.4623 0.061 Uiso 1 1 calc R . .
C6 C 0.06292(13) 0.3081(6) 0.3900(3) 0.0500(14) Uani 1 1 d . . .
H6A H 0.0673 0.2364 0.3664 0.060 Uiso 1 1 calc R . .
H6B H 0.0594 0.2811 0.4333 0.060 Uiso 1 1 calc R . .
C7 C 0.03668(13) 0.3713(7) 0.3386(4) 0.0542(15) Uani 1 1 d . . .
H7A H 0.0323 0.4424 0.3627 0.065 Uiso 1 1 calc R . .
H7B H 0.0205 0.3156 0.3261 0.065 Uiso 1 1 calc R . .
C8 C 0.04272(15) 0.2808(7) 0.2176(4) 0.0597(17) Uani 1 1 d . . .
C9 C 0.04219(18) 0.1854(8) 0.1869(4) 0.070(2) Uani 1 1 d . . .
C10 C 0.0422(3) 0.0691(11) 0.1506(7) 0.109(4) Uani 1 1 d . . .
H10A H 0.0612 0.0358 0.1675 0.164 Uiso 1 1 calc R . .
H10B H 0.0358 0.0820 0.0988 0.164 Uiso 1 1 calc R . .
H10C H 0.0295 0.0126 0.1615 0.164 Uiso 1 1 calc R . .
C11 C 0.10103(12) 0.7552(6) 0.1929(3) 0.0482(14) Uani 1 1 d . . .
C12 C 0.10689(17) 0.8285(6) 0.2531(5) 0.0663(18) Uani 1 1 d . . .
H12A H 0.1029 0.8002 0.2933 0.080 Uiso 1 1 calc R . .
C13 C 0.1188(2) 0.9452(8) 0.2552(6) 0.091(3) Uani 1 1 d . . .
H13A H 0.1235 0.9927 0.2974 0.110 Uiso 1 1 calc R . .
C14 C 0.1235(2) 0.9892(9) 0.1959(7) 0.095(3) Uani 1 1 d . . .
H14A H 0.1310 1.0677 0.1971 0.114 Uiso 1 1 calc R . .
C15 C 0.1172(2) 0.9198(10) 0.1346(6) 0.091(3) Uani 1 1 d . . .
H15A H 0.1207 0.9505 0.0942 0.109 Uiso 1 1 calc R . .
C16 C 0.10569(17) 0.8029(8) 0.1321(5) 0.072(2) Uani 1 1 d . . .
H16A H 0.1011 0.7562 0.0897 0.086 Uiso 1 1 calc R . .
C17 C 0.09958(13) 0.5035(6) 0.1397(3) 0.0461(13) Uani 1 1 d . . .
C18 C 0.12595(14) 0.5188(7) 0.1340(3) 0.0562(16) Uani 1 1 d . . .
H18A H 0.1365 0.5895 0.1522 0.067 Uiso 1 1 calc R . .
C19 C 0.13690(17) 0.4278(10) 0.1007(4) 0.074(2) Uani 1 1 d . . .
H19A H 0.1547 0.4400 0.0964 0.089 Uiso 1 1 calc R . .
C20 C 0.1225(2) 0.3233(9) 0.0747(4) 0.075(2) Uani 1 1 d . . .
H20A H 0.1302 0.2635 0.0532 0.090 Uiso 1 1 calc R . .
C21 C 0.09604(19) 0.3062(8) 0.0804(4) 0.072(2) Uani 1 1 d . . .
H21A H 0.0858 0.2344 0.0625 0.087 Uiso 1 1 calc R . .
C22 C 0.08461(15) 0.3942(7) 0.1125(4) 0.0574(15) Uani 1 1 d . . .
H22A H 0.0668 0.3812 0.1161 0.069 Uiso 1 1 calc R . .
C23 C 0.04835(12) 0.6354(6) 0.1291(3) 0.0482(14) Uani 1 1 d . . .
C24 C 0.04048(15) 0.6206(9) 0.0547(4) 0.069(2) Uani 1 1 d . . .
H24A H 0.0535 0.5882 0.0356 0.083 Uiso 1 1 calc R . .
C25 C 0.01298(19) 0.6539(11) 0.0075(5) 0.091(3) Uani 1 1 d . . .
H25A H 0.0080 0.6457 -0.0427 0.110 Uiso 1 1 calc R . .
C26 C -0.00640(18) 0.6984(10) 0.0356(5) 0.089(3) Uani 1 1 d . . .
H26A H -0.0247 0.7210 0.0046 0.107 Uiso 1 1 calc R . .
C27 C 0.00118(17) 0.7097(9) 0.1101(6) 0.084(3) Uani 1 1 d . . .
H27A H -0.0124 0.7365 0.1291 0.101 Uiso 1 1 calc R . .
C28 C 0.02863(15) 0.6818(8) 0.1575(4) 0.0657(18) Uani 1 1 d . . .
H28A H 0.0338 0.6940 0.2075 0.079 Uiso 1 1 calc R . .
C29 C 0.19506(11) 0.3268(5) 0.3460(3) 0.0412(12) Uani 1 1 d . . .
C30 C 0.18494(14) 0.2970(7) 0.2722(4) 0.0582(16) Uani 1 1 d . . .
H30A H 0.1740 0.3535 0.2378 0.070 Uiso 1 1 calc R . .
C31 C 0.19103(16) 0.1843(9) 0.2499(5) 0.077(2) Uani 1 1 d . . .
H31A H 0.1844 0.1642 0.2006 0.092 Uiso 1 1 calc R . .
C32 C 0.2070(2) 0.1011(8) 0.3009(7) 0.094(3) Uani 1 1 d . . .
H32A H 0.2106 0.0235 0.2863 0.113 Uiso 1 1 calc R . .
C33 C 0.2179(2) 0.1328(8) 0.3747(6) 0.090(3) Uani 1 1 d . . .
H33A H 0.2294 0.0775 0.4089 0.108 Uiso 1 1 calc R . .
C34 C 0.21168(17) 0.2451(7) 0.3970(4) 0.0645(18) Uani 1 1 d . . .
H34A H 0.2187 0.2659 0.4463 0.077 Uiso 1 1 calc R . .
C35 C 0.20203(11) 0.5057(5) 0.4661(3) 0.0393(11) Uani 1 1 d . . .
C36 C 0.19733(13) 0.4236(6) 0.5157(3) 0.0491(13) Uani 1 1 d . . .
H36A H 0.1874 0.3505 0.4995 0.059 Uiso 1 1 calc R . .
C37 C 0.20766(15) 0.4530(8) 0.5889(4) 0.0629(17) Uani 1 1 d . . .
H37A H 0.2050 0.3988 0.6226 0.075 Uiso 1 1 calc R . .
C38 C 0.22183(17) 0.5615(9) 0.6125(4) 0.071(2) Uani 1 1 d . . .
H38A H 0.2283 0.5810 0.6619 0.085 Uiso 1 1 calc R . .
C39 C 0.22667(19) 0.6412(8) 0.5645(4) 0.071(2) Uani 1 1 d . . .
H39A H 0.2367 0.7137 0.5813 0.086 Uiso 1 1 calc R . .
C40 C 0.21654(15) 0.6137(6) 0.4907(4) 0.0554(15) Uani 1 1 d . . .
H40A H 0.2196 0.6685 0.4577 0.066 Uiso 1 1 calc R . .
C41 C 0.19853(11) 0.5858(5) 0.3213(3) 0.0377(11) Uani 1 1 d . . .
C42 C 0.22671(13) 0.5734(6) 0.3246(3) 0.0476(13) Uani 1 1 d . . .
H42A H 0.2384 0.5109 0.3520 0.057 Uiso 1 1 calc R . .
C43 C 0.23715(14) 0.6572(7) 0.2858(4) 0.0556(15) Uani 1 1 d . . .
H43A H 0.2560 0.6503 0.2876 0.067 Uiso 1 1 calc R . .
C44 C 0.21994(16) 0.7492(6) 0.2452(4) 0.0570(16) Uani 1 1 d . . .
H44A H 0.2270 0.8034 0.2190 0.068 Uiso 1 1 calc R . .
C45 C 0.19223(15) 0.7614(6) 0.2432(4) 0.0567(15) Uani 1 1 d . . .
H45A H 0.1808 0.8244 0.2160 0.068 Uiso 1 1 calc R . .
C46 C 0.18121(13) 0.6809(5) 0.2811(3) 0.0457(12) Uani 1 1 d . . .
H46A H 0.1625 0.6900 0.2799 0.055 Uiso 1 1 calc R . .
P10 P 0.18628(4) 0.01843(19) 0.54330(11) 0.0673(5) Uani 1 1 d D . .
F11 F 0.2012(2) -0.0017(9) 0.6275(4) 0.133(4) Uani 0.824(15) 1 d PDU A 1
F12 F 0.1711(2) 0.1360(9) 0.5626(6) 0.149(4) Uani 0.824(15) 1 d PD A 1
F13 F 0.1612(2) -0.0619(11) 0.5428(6) 0.167(6) Uani 0.824(15) 1 d PD A 1
F14 F 0.2030(2) -0.0864(9) 0.5278(6) 0.175(6) Uani 0.824(15) 1 d PDU A 1
F15 F 0.2122(2) 0.1090(9) 0.5480(5) 0.145(4) Uani 0.824(15) 1 d PD A 1
F16 F 0.1720(2) 0.0519(12) 0.4627(4) 0.173(5) Uani 0.824(15) 1 d PDU A 1
F11' F 0.2050(7) 0.036(3) 0.6249(9) 0.113(10) Uiso 0.176(15) 1 d PDU A 2
F12' F 0.1590(5) 0.047(4) 0.560(2) 0.16(2) Uiso 0.176(15) 1 d PD A 2
F13' F 0.1826(10) -0.1215(15) 0.558(2) 0.16(2) Uiso 0.176(15) 1 d PD A 2
F14' F 0.2136(6) -0.015(4) 0.527(2) 0.157(11) Uiso 0.176(15) 1 d PDU A 2
F15' F 0.1896(10) 0.1536(15) 0.527(2) 0.141(19) Uiso 0.176(15) 1 d PD A 2
F16' F 0.1676(7) -0.005(4) 0.4617(9) 0.165(12) Uiso 0.176(15) 1 d PDU A 2
C50 C 0.0578(2) -0.0515(7) 0.4102(5) 0.077(2) Uani 1 1 d . . .
H50A H 0.0554 -0.1407 0.4124 0.092 Uiso 1 1 calc R . .
Cl1 Cl 0.09405(6) -0.0205(2) 0.43005(17) 0.0992(7) Uani 1 1 d . . .
Cl2 Cl 0.04655(8) 0.0161(3) 0.47559(16) 0.1047(8) Uani 1 1 d . . .
Cl3 Cl 0.03678(9) -0.0018(3) 0.32364(14) 0.1196(11) Uani 1 1 d . . .

loop_
_atom_site_aniso_label
_atom_site_aniso_U_11
_atom_site_aniso_U_22
_atom_site_aniso_U_33
_atom_site_aniso_U_23
_atom_site_aniso_U_13
_atom_site_aniso_U_12
Ru 0.0329(2) 0.0363(2) 0.0313(2) -0.00015(15) 0.01396(16) 0.00014(14)
Cl 0.0596(8) 0.0534(8) 0.0663(10) -0.0069(7) 0.0352(7) 0.0103(6)
S1 0.0359(6) 0.0366(6) 0.0337(6) -0.0058(5) 0.0098(5) -0.0005(5)
S2 0.0473(7) 0.0508(7) 0.0347(7) 0.0016(5) 0.0169(6) -0.0050(6)
S3 0.0381(6) 0.0630(9) 0.0470(8) 0.0060(7) 0.0116(6) -0.0062(6)
P1 0.0350(6) 0.0477(7) 0.0348(7) 0.0070(5) 0.0131(5) 0.0023(5)
P2 0.0336(6) 0.0384(6) 0.0279(6) -0.0023(5) 0.0101(5) 0.0007(5)
C1 0.046(3) 0.042(3) 0.050(3) -0.014(3) 0.015(3) -0.001(2)
C2 0.044(3) 0.036(2) 0.036(3) 0.001(2) 0.021(2) 0.002(2)
C3 0.038(3) 0.035(2) 0.029(2) -0.0047(19) 0.013(2) -0.0043(19)
C4 0.056(3) 0.036(3) 0.061(4) 0.008(3) 0.021(3) 0.001(2)
C5 0.048(3) 0.058(3) 0.044(3) 0.017(3) 0.012(3) 0.003(3)
C6 0.054(3) 0.056(3) 0.048(3) 0.007(3) 0.028(3) -0.015(3)
C7 0.044(3) 0.068(4) 0.057(4) -0.001(3) 0.026(3) -0.009(3)
C8 0.056(4) 0.076(5) 0.044(4) 0.004(3) 0.013(3) -0.015(3)
C9 0.082(5) 0.081(5) 0.052(4) -0.010(4) 0.032(4) -0.020(4)
C10 0.136(10) 0.109(8) 0.096(8) -0.040(7) 0.057(7) -0.031(7)
C11 0.037(3) 0.058(3) 0.048(3) 0.016(3) 0.013(2) -0.001(2)
C12 0.081(5) 0.046(3) 0.079(5) 0.008(3) 0.037(4) 0.001(3)
C13 0.117(8) 0.045(4) 0.109(8) 0.000(4) 0.038(6) -0.005(4)
C14 0.086(6) 0.067(5) 0.129(10) 0.027(6) 0.034(6) -0.015(4)
C15 0.080(5) 0.098(7) 0.094(7) 0.054(6) 0.032(5) -0.008(5)
C16 0.068(4) 0.087(5) 0.058(4) 0.025(4) 0.021(4) -0.009(4)
C17 0.047(3) 0.066(4) 0.026(3) 0.003(2) 0.015(2) 0.005(3)
C18 0.046(3) 0.086(5) 0.036(3) 0.003(3) 0.014(3) 0.002(3)
C19 0.059(4) 0.121(7) 0.051(4) 0.005(4) 0.030(3) 0.017(4)
C20 0.091(6) 0.098(6) 0.043(4) -0.002(4) 0.032(4) 0.027(5)
C21 0.086(5) 0.082(5) 0.051(4) -0.014(4) 0.027(4) 0.003(4)
C22 0.063(4) 0.068(4) 0.048(4) -0.004(3) 0.028(3) -0.002(3)
C23 0.038(3) 0.057(3) 0.047(3) 0.014(3) 0.012(2) 0.000(2)
C24 0.050(4) 0.104(6) 0.049(4) 0.014(4) 0.011(3) 0.006(4)
C25 0.059(4) 0.136(9) 0.059(5) 0.015(5) -0.004(4) 0.017(5)
C26 0.052(4) 0.108(7) 0.083(6) 0.017(5) -0.005(4) 0.019(4)
C27 0.051(4) 0.105(7) 0.095(7) 0.019(5) 0.024(4) 0.028(4)
C28 0.050(4) 0.085(5) 0.061(4) 0.008(4) 0.019(3) 0.020(3)
C29 0.032(2) 0.047(3) 0.048(3) -0.003(2) 0.020(2) 0.003(2)
C30 0.050(3) 0.071(4) 0.054(4) -0.024(3) 0.020(3) 0.002(3)
C31 0.057(4) 0.095(6) 0.082(6) -0.043(5) 0.029(4) -0.003(4)
C32 0.103(7) 0.056(4) 0.155(11) -0.030(6) 0.086(7) -0.001(4)
C33 0.118(7) 0.063(5) 0.112(8) 0.014(5) 0.068(7) 0.035(5)
C34 0.077(5) 0.063(4) 0.062(4) 0.007(3) 0.034(4) 0.023(3)
C35 0.038(3) 0.050(3) 0.027(3) 0.004(2) 0.010(2) 0.004(2)
C36 0.048(3) 0.058(3) 0.037(3) 0.007(3) 0.011(2) 0.006(3)
C37 0.062(4) 0.089(5) 0.036(3) 0.012(3) 0.015(3) 0.006(4)
C38 0.070(4) 0.098(6) 0.035(3) -0.007(4) 0.006(3) 0.011(4)
C39 0.090(5) 0.068(4) 0.043(4) -0.015(3) 0.007(4) -0.008(4)
C40 0.061(4) 0.056(4) 0.043(3) -0.007(3) 0.012(3) -0.007(3)
C41 0.039(3) 0.046(3) 0.031(3) -0.002(2) 0.017(2) -0.003(2)
C42 0.041(3) 0.058(3) 0.044(3) -0.002(3) 0.016(2) -0.005(2)
C43 0.052(3) 0.071(4) 0.050(4) -0.010(3) 0.025(3) -0.012(3)
C44 0.075(4) 0.061(4) 0.040(3) -0.003(3) 0.026(3) -0.023(3)
C45 0.066(4) 0.055(4) 0.046(4) 0.007(3) 0.017(3) -0.007(3)
C46 0.045(3) 0.048(3) 0.042(3) 0.002(2) 0.013(2) 0.000(2)
P10 0.0686(11) 0.0742(12) 0.0602(11) 0.0198(9) 0.0243(9) 0.0135(9)
F11 0.169(8) 0.138(8) 0.074(5) 0.038(5) 0.021(5) -0.029(6)
F12 0.150(9) 0.132(8) 0.171(10) 0.000(7) 0.067(8) 0.047(7)
F13 0.114(8) 0.184(12) 0.201(12) 0.005(9) 0.055(7) -0.074(8)
F14 0.170(9) 0.133(8) 0.219(11) -0.042(8) 0.067(8) 0.070(7)
F15 0.119(7) 0.152(9) 0.169(10) 0.047(7) 0.056(7) -0.028(6)
F16 0.165(9) 0.248(13) 0.077(5) 0.062(7) 0.008(5) 0.039(9)
C50 0.112(7) 0.051(4) 0.064(5) 0.003(3) 0.026(5) -0.014(4)
Cl1 0.1055(18) 0.0795(14) 0.118(2) -0.0149(13) 0.0463(15) -0.0179(12)
Cl2 0.140(2) 0.1045(18) 0.0848(16) -0.0131(13) 0.0592(16) -0.0156(16)
Cl3 0.174(3) 0.0955(17) 0.0617(13) 0.0110(12) 0.0082(16) -0.0106(18)

loop_
_atom_type_symbol
_atom_type_description
_atom_type_scat_dispersion_real
_atom_type_scat_dispersion_imag
_atom_type_scat_source
C C 0.0181 0.0091 'International Tables Vol C Tables 4.2.6.8 and 6.1.1.4'
H H 0.0000 0.0000 'International Tables Vol C Tables 4.2.6.8 and 6.1.1.4'
F F 0.0727 0.0534 'International Tables Vol C Tables 4.2.6.8 and 6.1.1.4'
P P 0.2955 0.4335 'International Tables Vol C Tables 4.2.6.8 and 6.1.1.4'
S S 0.3331 0.5567 'International Tables Vol C Tables 4.2.6.8 and 6.1.1.4'
Cl Cl 0.3639 0.7018 'International Tables Vol C Tables 4.2.6.8 and 6.1.1.4'
Ru Ru 0.0552 3.2960 'International Tables Vol C Tables 4.2.6.8 and 6.1.1.4'

loop_
_geom_angle_atom_site_label_1
_geom_angle_atom_site_label_2
_geom_angle_atom_site_label_3
_geom_angle
C2 Ru S1 69.95(15)
C2 Ru P1 94.88(15)
S1 Ru P1 91.73(5)
C2 Ru S2 87.34(15)
S1 Ru S2 88.27(5)
P1 Ru S2 177.64(5)
C2 Ru Cl 97.81(15)
S1 Ru Cl 166.01(5)
P1 Ru Cl 96.17(5)
S2 Ru Cl 84.31(6)
C2 Ru S3 172.74(15)
S1 Ru S3 107.51(5)
P1 Ru S3 91.98(5)
S2 Ru S3 85.77(5)
Cl Ru S3 83.79(6)
C3 S1 C4 101.4(3)
C3 S1 Ru 81.32(17)
C4 S1 Ru 104.2(2)
C5 S2 C6 100.2(3)
C5 S2 Ru 104.0(2)
C6 S2 Ru 104.3(2)
C8 S3 C7 99.0(3)
C8 S3 Ru 111.9(2)
C7 S3 Ru 101.1(2)
C11 P1 C17 105.6(3)
C11 P1 C23 99.3(3)
C17 P1 C23 103.0(3)
C11 P1 Ru 118.7(2)
C17 P1 Ru 110.63(19)
C23 P1 Ru 117.74(19)
C3 P2 C41 112.0(2)
C3 P2 C29 109.5(2)
C41 P2 C29 106.3(3)
C3 P2 C35 109.4(2)
C41 P2 C35 108.2(3)
C29 P2 C35 111.4(3)
C3 C2 C1 124.2(5)
C3 C2 Ru 105.0(4)
C1 C2 Ru 130.3(4)
C2 C3 P2 130.9(4)
C2 C3 S1 103.7(4)
P2 C3 S1 125.4(3)
C5 C4 S1 114.1(4)
C4 C5 S2 113.8(4)
C7 C6 S2 109.4(4)
C6 C7 S3 111.2(4)
C9 C8 S3 175.7(7)
C8 C9 C10 178.8(12)
C12 C11 C16 118.2(7)
C12 C11 P1 118.8(5)
C16 C11 P1 122.9(6)
C11 C12 C13 120.9(8)
C14 C13 C12 119.9(10)
C13 C14 C15 120.5(8)
C14 C15 C16 120.1(8)
C15 C16 C11 120.3(9)
C18 C17 C22 117.9(6)
C18 C17 P1 124.4(5)
C22 C17 P1 116.9(5)
C17 C18 C19 120.0(7)
C20 C19 C18 121.9(7)
C19 C20 C21 118.9(7)
C22 C21 C20 120.6(8)
C21 C22 C17 120.7(7)
C24 C23 C28 119.5(6)
C24 C23 P1 122.5(5)
C28 C23 P1 117.9(5)
C23 C24 C25 120.7(8)
C26 C25 C24 119.7(9)
C25 C26 C27 119.6(7)
C26 C27 C28 121.4(8)
C27 C28 C23 119.0(8)
C34 C29 C30 120.5(6)
C34 C29 P2 123.0(5)
C30 C29 P2 116.5(5)
C31 C30 C29 120.0(8)
C30 C31 C32 119.7(8)
C31 C32 C33 120.2(7)
C34 C33 C32 120.2(9)
C33 C34 C29 119.4(8)
C40 C35 C36 119.9(6)
C40 C35 P2 120.8(5)
C36 C35 P2 118.8(5)
C37 C36 C35 118.8(6)
C38 C37 C36 120.5(7)
C39 C38 C37 120.9(7)
C38 C39 C40 119.7(7)
C35 C40 C39 120.2(7)
C42 C41 C46 120.7(5)
C42 C41 P2 117.9(4)
C46 C41 P2 121.4(4)
C41 C42 C43 118.5(6)
C44 C43 C42 120.8(6)
C43 C44 C45 120.0(6)
C44 C45 C46 120.9(6)
C45 C46 C41 119.1(6)
F14 P10 F13 94.4(5)
F14 P10 F16 93.3(5)
F13 P10 F16 93.0(5)
F15' P10 F12' 91.2(8)
F15' P10 F11' 91.5(8)
F12' P10 F11' 90.2(8)
F15' P10 F14' 90.9(8)
F12' P10 F14' 177.9(10)
F11' P10 F14' 89.7(8)
F15' P10 F16' 90.7(8)
F12' P10 F16' 90.2(8)
F11' P10 F16' 177.7(10)
F14' P10 F16' 89.7(8)
F14 P10 F11 91.0(5)
F13 P10 F11 90.4(5)
F16 P10 F11 174.3(6)
F15' P10 F13' 178.9(11)
F12' P10 F13' 89.0(8)
F11' P10 F13' 89.5(8)
F14' P10 F13' 88.9(8)
F16' P10 F13' 88.2(8)
F14 P10 F12 175.1(6)
F13 P10 F12 90.1(5)
F16 P10 F12 88.3(5)
F11 P10 F12 87.1(5)
F14 P10 F15 88.9(5)
F13 P10 F15 176.0(6)
F16 P10 F15 88.9(5)
F11 P10 F15 87.5(4)
F12 P10 F15 86.4(5)
Cl3 C50 Cl2 110.5(6)
Cl3 C50 Cl1 112.0(5)
Cl2 C50 Cl1 109.7(5)

loop_
_geom_bond_atom_site_label_1
_geom_bond_atom_site_label_2
_geom_bond_distance
Ru C2 2.025(5)
Ru S1 2.3249(13)
Ru P1 2.3434(14)
Ru S2 2.3680(14)
Ru Cl 2.4363(14)
Ru S3 2.4500(14)
S1 C3 1.802(5)
S1 C4 1.836(6)
S2 C5 1.821(6)
S2 C6 1.836(6)
S3 C8 1.693(8)
S3 C7 1.832(7)
P1 C11 1.834(6)
P1 C17 1.835(6)
P1 C23 1.839(6)
P2 C3 1.772(5)
P2 C41 1.794(5)
P2 C29 1.800(6)
P2 C35 1.802(5)
C1 C2 1.502(7)
C2 C3 1.365(7)
C4 C5 1.508(9)
C6 C7 1.504(10)
C8 C9 1.195(11)
C9 C10 1.451(13)
C11 C12 1.367(11)
C11 C16 1.393(10)
C12 C13 1.397(11)
C13 C14 1.354(16)
C14 C15 1.358(16)
C15 C16 1.390(13)
C17 C18 1.371(9)
C17 C22 1.404(10)
C18 C19 1.400(11)
C19 C20 1.346(14)
C20 C21 1.376(12)
C21 C22 1.376(10)
C23 C24 1.376(10)
C23 C28 1.388(10)
C24 C25 1.402(11)
C25 C26 1.361(14)
C26 C27 1.378(14)
C27 C28 1.387(11)
C29 C34 1.373(10)
C29 C30 1.391(9)
C30 C31 1.371(11)
C31 C32 1.372(15)
C32 C33 1.394(16)
C33 C34 1.370(11)
C35 C40 1.375(9)
C35 C36 1.400(8)
C36 C37 1.379(10)
C37 C38 1.368(12)
C38 C39 1.363(12)
C39 C40 1.383(10)
C41 C42 1.392(8)
C41 C46 1.397(8)
C42 C43 1.401(9)
C43 C44 1.374(11)
C44 C45 1.377(10)
C45 C46 1.384(9)
P10 F14 1.507(7)
P10 F13 1.523(7)
P10 F15' 1.526(12)
P10 F16 1.526(7)
P10 F12' 1.547(13)
P10 F11' 1.549(12)
P10 F14' 1.555(13)
P10 F16' 1.558(13)
P10 F11 1.564(7)
P10 F13' 1.574(13)
P10 F12 1.600(7)
P10 F15 1.604(7)
C50 Cl3 1.731(9)
C50 Cl2 1.735(9)
C50 Cl1 1.745(10)
